data_7108003
loop_
_publ_author_name
'Janja Makarevic'
'Zoran Stefanic'
'Lucija Horvat'
'Mladen Zinic'

_publ_section_title
;
 Intermolecular central to axial chirality transfer in the self-assembled
 biphenyl containing amino acid-oxalamide gelators
;
_journal_name_full Chem.Commun.
_journal_page_first 7407
_journal_paper_doi 10.1039/c2cc32039h
_journal_volume 48
_journal_year 2012
_chemical_compound_source 'see text'
_chemical_formula_moiety 'C36 H50 N4 O10'
_chemical_formula_sum 'C36 H50 N4 O10'
_chemical_formula_weight 698.80
_chemical_name_systematic
;
 ?
;
_space_group_IT_number 15
_symmetry_cell_setting monoclinic
_symmetry_Int_Tables_number 15
_symmetry_space_group_name_Hall '-C 2yc'
_symmetry_space_group_name_H-M 'C 1 2/c 1'
_atom_sites_solution_hydrogens geom
_atom_sites_solution_primary direct
_atom_sites_solution_secondary difmap
_audit_creation_date 2012-05-28T11:01:06-00:00
_audit_creation_method 'WinGX routine CIF_UPDATE'
_cell_angle_alpha 90
_cell_angle_beta 123.924(17)
_cell_angle_gamma 90
_cell_formula_units_Z 4
_cell_length_a 14.7898(17)
_cell_length_b 33.377(3)
_cell_length_c 10.1506(12)
_cell_measurement_reflns_used 1639
_cell_measurement_temperature 293(2)
_cell_measurement_theta_max 51.3826
_cell_measurement_theta_min 3.8345
_cell_volume 4157.8(11)
_computing_cell_refinement
;
        CrysAlisPro, Agilent Technologies,
        Version 1.171.35.19 (release 27-10-2011 CrysAlis171 .NET)
        (compiled Oct 27 2011,15:02:11)
;
_computing_data_collection
;
        CrysAlisPro, Agilent Technologies,
        Version 1.171.35.19 (release 27-10-2011 CrysAlis171 .NET)
        (compiled Oct 27 2011,15:02:11)
;
_computing_data_reduction
;
        CrysAlisPro, Agilent Technologies,
        Version 1.171.35.19 (release 27-10-2011 CrysAlis171 .NET)
        (compiled Oct 27 2011,15:02:11)
;
_computing_publication_material 'PLATON (Spek, 2003)'
_computing_structure_refinement 'SHELXL-97 (Sheldrick, 1997)'
_diffrn_ambient_temperature 293(2)
_diffrn_detector_area_resol_mean 10.4323
_diffrn_measured_fraction_theta_full 0.99
_diffrn_measured_fraction_theta_max 0.99
_diffrn_measurement_device_type 'Xcalibur, Ruby, Nova'
_diffrn_measurement_method '\w scans'
_diffrn_orient_matrix_UB_11 0.0051657
_diffrn_orient_matrix_UB_12 0.0393475
_diffrn_orient_matrix_UB_13 0.0833919
_diffrn_orient_matrix_UB_21 0.0139049
_diffrn_orient_matrix_UB_22 0.0237333
_diffrn_orient_matrix_UB_23 -0.1177294
_diffrn_orient_matrix_UB_31 -0.1246401
_diffrn_orient_matrix_UB_32 0.0042597
_diffrn_orient_matrix_UB_33 -0.1125473
_diffrn_radiation_monochromator mirror
_diffrn_radiation_probe x-ray
_diffrn_radiation_type CuK\a
_diffrn_radiation_wavelength 1.54184
_diffrn_reflns_av_R_equivalents 0.0483
_diffrn_reflns_av_unetI/netI 0.0547
_diffrn_reflns_limit_h_max 8
_diffrn_reflns_limit_h_min -14
_diffrn_reflns_limit_k_max 31
_diffrn_reflns_limit_k_min -33
_diffrn_reflns_limit_l_max 10
_diffrn_reflns_limit_l_min -9
_diffrn_reflns_number 7959
_diffrn_reflns_reduction_process
;
;
_diffrn_reflns_theta_full 51.44
_diffrn_reflns_theta_max 51.44
_diffrn_reflns_theta_min 3.84
_exptl_absorpt_correction_T_max 1.00000
_exptl_absorpt_correction_T_min 0.59794
_exptl_absorpt_correction_type multi-scan
_exptl_absorpt_process_details
;
CrysAlisPro, Agilent Technologies,
Version 1.171.35.19 (release 27-10-2011 CrysAlis171 .NET)
(compiled Oct 27 2011,15:02:11)
Empirical absorption correction using spherical harmonics,
 implemented in SCALE3 ABSPACK scaling algorithm.
;
_exptl_crystal_colour colorless
_platon_squeeze_details
;
This structure posseses disordered solvent in the 
channels running along the crystallographic c axis.
The contribution of this solvent was excluded from
the data by PLATON-SQUEEZE algorithm.
;
_refine_diff_density_max 0.15
_refine_diff_density_min -0.154
_refine_diff_density_rms 0.035
_refine_ls_extinction_method none
_refine_ls_goodness_of_fit_ref 0.979
_refine_ls_hydrogen_treatment constr
_refine_ls_matrix_type full
_refine_ls_number_parameters 226
_refine_ls_number_reflns 2265
_refine_ls_number_restraints 0
_refine_ls_restrained_S_all 0.979
_refine_ls_R_factor_all 0.0929
_refine_ls_R_factor_gt 0.0563
_refine_ls_shift/su_max 0
_refine_ls_shift/su_mean 0
_refine_ls_structure_factor_coef Fsqd
_refine_ls_weighting_details 'calc w=1/[\s^2^(Fo^2^)+(0.0869P)^2^+0.0000P] where P=(Fo^2^+2Fc^2^)/3'
_refine_ls_weighting_scheme calc
_refine_ls_wR_factor_gt 0.1383
_refine_ls_wR_factor_ref 0.1584
_reflns_number_gt 1449
_reflns_number_total 2265
_reflns_threshold_expression >2sigma(I)
_cod_data_source_file c2cc32039h-1.txt
_cod_data_source_block platon-sr
_cod_original_cell_volume 4157.8(8)
_cod_original_sg_symbol_H-M 'C 2/c'
_cod_database_code 7108003

loop_
_symmetry_equiv_pos_as_xyz
'x, y, z'
'-x, y, -z+1/2'
'x+1/2, y+1/2, z'
'-x+1/2, y+1/2, -z+1/2'
'-x, -y, -z'
'x, -y, z-1/2'
'-x+1/2, -y+1/2, -z'
'x+1/2, -y+1/2, z-1/2'

loop_
_atom_site_label
_atom_site_type_symbol
_atom_site_fract_x
_atom_site_fract_y
_atom_site_fract_z
_atom_site_U_iso_or_equiv
_atom_site_adp_type
_atom_site_occupancy
_atom_site_symmetry_multiplicity
_atom_site_calc_flag
_atom_site_refinement_flags
C1 C 0.1140(3) 0.27769(13) -0.0714(5) 0.0571(10) Uani 1 1 d .
C2 C 0.1750(3) 0.27542(13) 0.0934(5) 0.0659(12) Uani 1 1 d .
H2 H 0.231 0.2937 0.1539 0.079 Uiso 1 1 calc R
C3 C 0.1525(4) 0.24592(15) 0.1675(5) 0.0762(13) Uani 1 1 d .
H3 H 0.1937 0.2445 0.2778 0.091 Uiso 1 1 calc R
C4 C 0.0705(4) 0.21890(15) 0.0801(6) 0.0804(13) Uani 1 1 d .
H4 H 0.0547 0.1995 0.1302 0.097 Uiso 1 1 calc R
C5 C 0.0119(3) 0.22084(13) -0.0826(6) 0.0735(13) Uani 1 1 d .
H5 H -0.043 0.2021 -0.1414 0.088 Uiso 1 1 calc R
C6 C 0.0312(3) 0.24939(12) -0.1621(4) 0.0564(10) Uani 1 1 d .
C7 C 0.2063(3) 0.33655(13) -0.0686(5) 0.0690(12) Uani 1 1 d .
H7A H 0.2789 0.3252 -0.0029 0.083 Uiso 1 1 calc R
H7B H 0.1893 0.3498 0.0001 0.083 Uiso 1 1 calc R
C8 C 0.2018(3) 0.36608(13) -0.1835(5) 0.0674(12) Uani 1 1 d .
H8A H 0.1269 0.3744 -0.2578 0.081 Uiso 1 1 calc R
H8B H 0.2266 0.3531 -0.2435 0.081 Uiso 1 1 calc R
C9 C 0.2706(3) 0.40239(12) -0.1022(5) 0.0638(12) Uani 1 1 d .
H11A H 0.258 0.4217 -0.1822 0.077 Uiso 1 1 calc R
H11B H 0.2477 0.4145 -0.0386 0.077 Uiso 1 1 calc R
C10 C 0.4488(3) 0.39192(12) -0.0563(5) 0.0546(10) Uani 1 1 d .
C11 C 0.5675(3) 0.38381(12) 0.0692(5) 0.0544(10) Uani 1 1 d .
C12 C 0.7453(3) 0.37446(12) 0.1042(4) 0.0577(11) Uani 1 1 d .
H12 H 0.7675 0.3686 0.2129 0.069 Uiso 1 1 calc R
C13 C 0.8076(3) 0.41124(15) 0.1111(6) 0.0883(14) Uani 1 1 d .
H13A H 0.7723 0.4223 0.0051 0.106 Uiso 1 1 calc R
H13B H 0.8806 0.4033 0.1453 0.106 Uiso 1 1 calc R
C14 C 0.8155(5) 0.44422(18) 0.2241(10) 0.130(2) Uani 1 1 d .
H14 H 0.7442 0.4467 0.2088 0.156 Uiso 1 1 calc R
C15 C 0.8985(6) 0.4330(3) 0.3960(10) 0.175(3) Uani 1 1 d .
H15A H 0.8792 0.4077 0.4185 0.263 Uiso 1 1 calc R
H15B H 0.8995 0.4532 0.4642 0.263 Uiso 1 1 calc R
H15C H 0.9694 0.4311 0.4141 0.263 Uiso 1 1 calc R
C16 C 0.8418(5) 0.48412(19) 0.1788(12) 0.210(4) Uani 1 1 d .
H16A H 0.7856 0.4905 0.0708 0.315 Uiso 1 1 calc R
H16B H 0.9104 0.4821 0.1898 0.315 Uiso 1 1 calc R
H16C H 0.8459 0.5048 0.2475 0.315 Uiso 1 1 calc R
C17 C 0.7670(4) 0.33732(15) 0.0412(5) 0.0670(12) Uani 1 1 d .
C18 C 0.9016(3) 0.29905(15) 0.0420(5) 0.0934(16) Uani 1 1 d .
H18A H 0.861 0.298 -0.0718 0.14 Uiso 1 1 calc R
H18B H 0.8867 0.2755 0.0812 0.14 Uiso 1 1 calc R
H18C H 0.978 0.3003 0.0847 0.14 Uiso 1 1 calc R
N1 N 0.3864(2) 0.39395(9) -0.0010(3) 0.0582(9) Uani 1 1 d .
H1N H 0.4155 0.3901 0.0988 0.07 Uiso 1 1 calc R
N2 N 0.6288(2) 0.38209(9) 0.0112(3) 0.0612(9) Uani 1 1 d .
H2N H 0.597 0.3858 -0.0891 0.073 Uiso 1 1 calc R
O1 O 0.1289(2) 0.30553(8) -0.1564(3) 0.0665(8) Uani 1 1 d .
O2 O 0.41510(19) 0.39685(9) -0.1962(3) 0.0716(9) Uani 1 1 d .
O3 O 0.60229(19) 0.37956(8) 0.2095(3) 0.0699(8) Uani 1 1 d .
O4 O 0.6997(3) 0.31246(11) -0.0390(4) 0.1030(12) Uani 1 1 d .
O5 O 0.8700(2) 0.33421(9) 0.0901(3) 0.0857(10) Uani 1 1 d .

loop_
_atom_site_aniso_label
_atom_site_aniso_U_11
_atom_site_aniso_U_22
_atom_site_aniso_U_33
_atom_site_aniso_U_23
_atom_site_aniso_U_13
_atom_site_aniso_U_12
C1 0.054(2) 0.069(3) 0.055(3) 0.009(2) 0.035(2) 0.012(2)
C2 0.060(3) 0.083(3) 0.054(3) -0.003(2) 0.032(2) -0.003(2)
C3 0.082(3) 0.088(4) 0.067(3) 0.023(3) 0.047(3) 0.030(3)
C4 0.094(4) 0.074(3) 0.083(4) 0.008(3) 0.056(3) -0.007(3)
C5 0.074(3) 0.071(3) 0.075(4) 0.004(3) 0.041(3) -0.004(2)
C6 0.051(3) 0.061(3) 0.059(2) 0.002(2) 0.031(2) 0.003(2)
C7 0.060(3) 0.086(3) 0.063(3) -0.006(3) 0.036(2) -0.007(3)
C8 0.057(2) 0.086(3) 0.061(3) 0.003(3) 0.034(2) -0.005(2)
C9 0.053(3) 0.083(3) 0.061(3) -0.002(2) 0.035(2) -0.001(2)
C10 0.054(3) 0.075(3) 0.045(3) -0.008(2) 0.033(2) -0.004(2)
C11 0.051(3) 0.072(3) 0.047(3) -0.008(2) 0.032(2) -0.0084(19)
C12 0.046(2) 0.078(3) 0.054(3) -0.004(2) 0.030(2) 0.001(2)
C13 0.077(3) 0.092(4) 0.113(4) 0.003(3) 0.064(3) 0.005(3)
C14 0.086(4) 0.096(5) 0.229(8) -0.031(5) 0.101(5) -0.015(3)
C15 0.156(6) 0.234(9) 0.169(7) -0.084(7) 0.111(6) -0.068(6)
C16 0.162(6) 0.086(5) 0.387(13) -0.003(6) 0.156(8) -0.024(4)
C17 0.062(3) 0.090(4) 0.055(3) 0.001(3) 0.037(3) 0.005(3)
C18 0.086(3) 0.117(4) 0.091(4) -0.005(3) 0.059(3) 0.028(3)
N1 0.0479(19) 0.084(3) 0.049(2) -0.0012(17) 0.0306(18) -0.0038(16)
N2 0.055(2) 0.094(3) 0.0447(19) 0.0009(17) 0.0348(18) 0.0045(17)
O1 0.0579(16) 0.084(2) 0.0537(17) -0.0047(16) 0.0289(14) -0.0177(15)
O2 0.0622(17) 0.117(2) 0.0466(17) 0.0033(15) 0.0372(15) 0.0029(15)
O3 0.0620(16) 0.112(2) 0.0453(17) 0.0019(15) 0.0361(15) 0.0011(15)
O4 0.075(2) 0.115(3) 0.117(3) -0.040(2) 0.052(2) -0.004(2)
O5 0.0571(18) 0.114(3) 0.089(2) -0.0138(19) 0.0422(17) 0.0100(17)

loop_
_atom_type_symbol
_atom_type_description
_atom_type_scat_dispersion_real
_atom_type_scat_dispersion_imag
_atom_type_scat_source
C C 0.018 0.009 'International Tables Vol C Tables 4.2.6.8 and 6.1.1.4'
H H 0 0 'International Tables Vol C Tables 4.2.6.8 and 6.1.1.4'
N N 0.031 0.018 'International Tables Vol C Tables 4.2.6.8 and 6.1.1.4'
O O 0.049 0.032 'International Tables Vol C Tables 4.2.6.8 and 6.1.1.4'

loop_
_geom_angle_atom_site_label_1
_geom_angle_atom_site_label_2
_geom_angle_atom_site_label_3
_geom_angle
_geom_angle_site_symmetry_3
O1 C1 C2 124.8(4) .
O1 C1 C6 115.5(3) .
C2 C1 C6 119.6(4) .
C3 C2 C1 120.0(4) .
C3 C2 H2 120 .
C1 C2 H2 120 .
C4 C3 C2 120.7(4) .
C4 C3 H3 119.7 .
C2 C3 H3 119.7 .
C3 C4 C5 119.0(4) .
C3 C4 H4 120.5 .
C5 C4 H4 120.5 .
C4 C5 C6 122.6(4) .
C4 C5 H5 118.7 .
C6 C5 H5 118.7 .
C5 C6 C1 118.0(4) .
C5 C6 C6 120.8(3) 2_554
C1 C6 C6 121.1(3) 2_554
O1 C7 C8 108.6(3) .
O1 C7 H7A 110 .
C8 C7 H7A 110 .
O1 C7 H7B 110 .
C8 C7 H7B 110 .
H7A C7 H7B 108.3 .
C7 C8 C9 112.4(3) .
C7 C8 H8A 109.1 .
C9 C8 H8A 109.1 .
C7 C8 H8B 109.1 .
C9 C8 H8B 109.1 .
H8A C8 H8B 107.8 .
N1 C9 C8 113.8(3) .
N1 C9 H11A 108.8 .
C8 C9 H11A 108.8 .
N1 C9 H11B 108.8 .
C8 C9 H11B 108.8 .
H11A C9 H11B 107.7 .
O2 C10 N1 123.8(3) .
O2 C10 C11 122.1(3) .
N1 C10 C11 114.1(3) .
O3 C11 N2 124.2(3) .
O3 C11 C10 122.6(3) .
N2 C11 C10 113.1(3) .
N2 C12 C13 111.0(3) .
N2 C12 C17 108.9(3) .
C13 C12 C17 114.8(3) .
N2 C12 H12 107.3 .
C13 C12 H12 107.3 .
C17 C12 H12 107.3 .
C12 C13 C14 113.9(4) .
C12 C13 H13A 108.8 .
C14 C13 H13A 108.8 .
C12 C13 H13B 108.8 .
C14 C13 H13B 108.8 .
H13A C13 H13B 107.7 .
C15 C14 C16 112.5(6) .
C15 C14 C13 110.8(5) .
C16 C14 C13 108.9(6) .
C15 C14 H14 108.2 .
C16 C14 H14 108.2 .
C13 C14 H14 108.2 .
C14 C15 H15A 109.5 .
C14 C15 H15B 109.5 .
H15A C15 H15B 109.5 .
C14 C15 H15C 109.5 .
H15A C15 H15C 109.5 .
H15B C15 H15C 109.5 .
C14 C16 H16A 109.5 .
C14 C16 H16B 109.5 .
H16A C16 H16B 109.5 .
C14 C16 H16C 109.5 .
H16A C16 H16C 109.5 .
H16B C16 H16C 109.5 .
O4 C17 O5 123.3(4) .
O4 C17 C12 124.3(4) .
O5 C17 C12 112.3(4) .
O5 C18 H18A 109.5 .
O5 C18 H18B 109.5 .
H18A C18 H18B 109.5 .
O5 C18 H18C 109.5 .
H18A C18 H18C 109.5 .
H18B C18 H18C 109.5 .
C10 N1 C9 122.4(3) .
C10 N1 H1N 118.8 .
C9 N1 H1N 118.8 .
C11 N2 C12 125.1(3) .
C11 N2 H2N 117.4 .
C12 N2 H2N 117.4 .
C1 O1 C7 117.0(3) .
C17 O5 C18 117.4(4) .

loop_
_geom_bond_atom_site_label_1
_geom_bond_atom_site_label_2
_geom_bond_distance
_geom_bond_site_symmetry_2
C1 O1 1.367(4) .
C1 C2 1.390(5) .
C1 C6 1.408(5) .
C2 C3 1.388(5) .
C2 H2 0.93 .
C3 C4 1.368(5) .
C3 H3 0.93 .
C4 C5 1.373(5) .
C4 H4 0.93 .
C5 C6 1.378(5) .
C5 H5 0.93 .
C6 C6 1.482(7) 2_554
C7 O1 1.428(4) .
C7 C8 1.500(5) .
C7 H7A 0.97 .
C7 H7B 0.97 .
C8 C9 1.499(5) .
C8 H8A 0.97 .
C8 H8B 0.97 .
C9 N1 1.450(4) .
C9 H11A 0.97 .
C9 H11B 0.97 .
C10 O2 1.226(4) .
C10 N1 1.323(4) .
C10 C11 1.511(5) .
C11 O3 1.222(4) .
C11 N2 1.330(4) .
C12 N2 1.453(4) .
C12 C13 1.512(5) .
C12 C17 1.509(5) .
C12 H12 0.98 .
C13 C14 1.546(7) .
C13 H13A 0.97 .
C13 H13B 0.97 .
C14 C15 1.517(8) .
C14 C16 1.528(8) .
C14 H14 0.98 .
C15 H15A 0.96 .
C15 H15B 0.96 .
C15 H15C 0.96 .
C16 H16A 0.96 .
C16 H16B 0.96 .
C16 H16C 0.96 .
C17 O4 1.199(5) .
C17 O5 1.317(5) .
C18 O5 1.445(5) .
C18 H18A 0.96 .
C18 H18B 0.96 .
C18 H18C 0.96 .
N1 H1N 0.86 .
N2 H2N 0.86 .

loop_
_geom_torsion_atom_site_label_1
_geom_torsion_atom_site_label_2
_geom_torsion_atom_site_label_3
_geom_torsion_atom_site_label_4
_geom_torsion
_geom_torsion_site_symmetry_4
O1 C1 C2 C3 179.8(3) .
C6 C1 C2 C3 -1.5(5) .
C1 C2 C3 C4 -0.1(6) .
C2 C3 C4 C5 1.3(6) .
C3 C4 C5 C6 -1.0(6) .
C4 C5 C6 C1 -0.5(6) .
C4 C5 C6 C6 177.6(4) 2_554
O1 C1 C6 C5 -179.4(3) .
C2 C1 C6 C5 1.7(5) .
O1 C1 C6 C6 2.6(5) 2_554
C2 C1 C6 C6 -176.3(4) 2_554
O1 C7 C8 C9 173.0(3) .
C7 C8 C9 N1 65.2(4) .
O2 C10 C11 O3 178.7(4) .
N1 C10 C11 O3 -0.1(5) .
O2 C10 C11 N2 -0.9(5) .
N1 C10 C11 N2 -179.7(3) .
N2 C12 C13 C14 75.3(5) .
C17 C12 C13 C14 -160.7(4) .
C12 C13 C14 C15 75.8(5) .
C12 C13 C14 C16 -159.9(4) .
N2 C12 C17 O4 -19.4(6) .
C13 C12 C17 O4 -144.5(4) .
N2 C12 C17 O5 163.5(3) .
C13 C12 C17 O5 38.4(5) .
O2 C10 N1 C9 -0.1(6) .
C11 C10 N1 C9 178.6(3) .
C8 C9 N1 C10 84.7(5) .
O3 C11 N2 C12 0.8(6) .
C10 C11 N2 C12 -179.6(3) .
C13 C12 N2 C11 -112.0(4) .
C17 C12 N2 C11 120.7(4) .
C2 C1 O1 C7 -5.9(5) .
C6 C1 O1 C7 175.2(3) .
C8 C7 O1 C1 -174.1(3) .
O4 C17 O5 C18 0.7(6) .
C12 C17 O5 C18 177.9(3) .

loop_
_platon_squeeze_void_nr
_platon_squeeze_void_average_x
_platon_squeeze_void_average_y
_platon_squeeze_void_average_z
_platon_squeeze_void_volume
_platon_squeeze_void_count_electrons
_platon_squeeze_void_content
1 0.000 0.000 -0.015 232 1 ' '
2 0.500 0.500 -0.046 232 1 ' '
3 0.500 0.063 0.250 16 0 ' '
4 1.000 0.563 0.250 16 0 ' '
5 1.000 0.437 0.750 16 0 ' '
6 0.500 0.937 0.750 16 0 ' '
